data_4311948
loop_
_publ_author_name
'Erwin Reisner'
'Vladimir B. Arion'
'M. F\'atima C. Guedes da Silva'
'Roman Lichtenecker'
'Anna Eichinger'
'Bernhard K. Keppler'
'Vadim Yu. Kukushkin'
'Armando J.L. Pombeiro'

_publ_section_title
;
 Tuning of Redox Potentials for the Design of Ruthenium Anticancer Drugs -
 an Electrochemical Study of [trans-RuCl4L(DMSO)]- and [trans-RuCl4L2]-
 Complexes, where L = Imidazole, 1,2,4-Triazole, Indazole
;
_journal_name_full 'Inorganic Chemistry'
_journal_page_first 7083
_journal_page_last 7093
_journal_paper_doi 10.1021/ic049479c
_journal_volume 43
_journal_year 2004
_chemical_formula_sum 'C40 H39 Cl4 N4 O P2 Ru S'
_chemical_formula_weight 928.62
_chemical_name_systematic
; 
Bis(triphenylphosphoranylidene)ammonium trans-tetrachloro-
dimethylsulfoxidetriazoleruthenate(III)
;
_space_group_IT_number 14
_symmetry_cell_setting monoclinic
_symmetry_space_group_name_Hall '-P 2ybc'
_symmetry_space_group_name_H-M 'P 1 21/c 1'
_atom_sites_solution_hydrogens geom
_atom_sites_solution_primary direct
_atom_sites_solution_secondary difmap
_audit_creation_method SHELXL-97
_cell_angle_alpha 90.00
_cell_angle_beta 103.32(3)
_cell_angle_gamma 90.00
_cell_formula_units_Z 4
_cell_length_a 17.029(3)
_cell_length_b 16.428(3)
_cell_length_c 14.653(3)
_cell_measurement_temperature 120(2)
_cell_volume 3988.9(14)
_computing_structure_refinement 'SHELXL-97 (Sheldrick, 1997)'
_computing_structure_solution 'SHELXS-97 (Sheldrick, 1990)'
_diffrn_ambient_temperature 120(2)
_diffrn_measured_fraction_theta_full 0.925
_diffrn_measured_fraction_theta_max 0.925
_diffrn_radiation_monochromator graphite
_diffrn_radiation_source 'fine-focus sealed tube'
_diffrn_radiation_type MoK\a
_diffrn_radiation_wavelength 0.71073
_diffrn_reflns_av_R_equivalents 0.0141
_diffrn_reflns_av_sigmaI/netI 0.0269
_diffrn_reflns_limit_h_max 25
_diffrn_reflns_limit_h_min -25
_diffrn_reflns_limit_k_max 25
_diffrn_reflns_limit_k_min -24
_diffrn_reflns_limit_l_max 22
_diffrn_reflns_limit_l_min -22
_diffrn_reflns_number 26545
_diffrn_reflns_theta_full 32.99
_diffrn_reflns_theta_max 32.99
_diffrn_reflns_theta_min 2.77
_exptl_absorpt_coefficient_mu 0.832
_exptl_absorpt_correction_type none
_exptl_crystal_colour yellow
_exptl_crystal_density_diffrn 1.546
_exptl_crystal_density_method 'not measured'
_exptl_crystal_description needle
_exptl_crystal_F_000 1892
_exptl_crystal_size_max 0.57
_exptl_crystal_size_mid 0.17
_exptl_crystal_size_min 0.14
_refine_diff_density_max 0.494
_refine_diff_density_min -0.985
_refine_diff_density_rms 0.072
_refine_ls_extinction_method none
_refine_ls_goodness_of_fit_ref 1.017
_refine_ls_hydrogen_treatment mixed
_refine_ls_matrix_type full
_refine_ls_number_parameters 634
_refine_ls_number_reflns 13915
_refine_ls_number_restraints 0
_refine_ls_restrained_S_all 1.017
_refine_ls_R_factor_all 0.0331
_refine_ls_R_factor_gt 0.0261
_refine_ls_shift/su_max 0.003
_refine_ls_shift/su_mean 0.000
_refine_ls_structure_factor_coef Fsqd
_refine_ls_weighting_details 'calc w=1/[\s^2^(Fo^2^)+(0.0371P)^2^+1.6582P] where P=(Fo^2^+2Fc^2^)/3'
_refine_ls_weighting_scheme calc
_refine_ls_wR_factor_gt 0.0671
_refine_ls_wR_factor_ref 0.0705
_reflns_number_gt 12142
_reflns_number_total 13915
_reflns_threshold_expression >2sigma(I)
_cod_data_source_file ic049479csi20040624_074927_3.cif
_cod_data_source_block ERRE329b(A2b)
_cod_original_cell_volume 3989.0(14)
_cod_database_code 4311948

loop_
_symmetry_equiv_pos_as_xyz
'x, y, z'
'-x, y+1/2, -z+1/2'
'-x, -y, -z'
'x, -y-1/2, z-1/2'

loop_
_atom_site_label
_atom_site_type_symbol
_atom_site_fract_x
_atom_site_fract_y
_atom_site_fract_z
_atom_site_U_iso_or_equiv
_atom_site_adp_type
_atom_site_occupancy
_atom_site_symmetry_multiplicity
_atom_site_calc_flag
_atom_site_refinement_flags
_atom_site_disorder_assembly
_atom_site_disorder_group
Ru1 Ru 0.265662(5) 0.272996(5) 0.536628(6) 0.01279(3) Uani 1 1 d . . .
Cl1 Cl 0.392765(18) 0.229292(18) 0.51489(2) 0.02056(6) Uani 1 1 d . . .
Cl2 Cl 0.262219(19) 0.375060(19) 0.42378(2) 0.02120(6) Uani 1 1 d . . .
Cl3 Cl 0.138567(17) 0.310635(19) 0.55836(2) 0.01846(6) Uani 1 1 d . . .
Cl4 Cl 0.265197(19) 0.165695(19) 0.64362(2) 0.02231(6) Uani 1 1 d . . .
S1 S 0.328584(18) 0.360854(19) 0.64946(2) 0.01697(6) Uani 1 1 d . . .
P1 P 0.682396(17) 0.332705(18) 0.23034(2) 0.01188(6) Uani 1 1 d . . .
P2 P 0.852133(17) 0.322775(18) 0.34417(2) 0.01170(5) Uani 1 1 d . . .
O1 O 0.27762(6) 0.41347(6) 0.69343(7) 0.0247(2) Uani 1 1 d . . .
N1 N 0.16164(8) 0.14587(8) 0.28897(9) 0.0268(2) Uani 1 1 d . . .
N2 N 0.11284(8) 0.11291(9) 0.34027(9) 0.0296(3) Uani 1 1 d . . .
C3 C 0.14079(9) 0.14619(9) 0.42321(10) 0.0259(3) Uani 1 1 d . . .
N4 N 0.20429(6) 0.19743(7) 0.42731(8) 0.01781(19) Uani 1 1 d . . .
C5 C 0.21475(9) 0.19574(9) 0.34029(10) 0.0252(3) Uani 1 1 d . . .
N5 N 0.76719(6) 0.35812(6) 0.29200(7) 0.01541(18) Uani 1 1 d . . .
C6 C 0.39870(9) 0.31069(10) 0.74125(11) 0.0288(3) Uani 1 1 d . . .
C7 C 0.39764(10) 0.42632(9) 0.60954(11) 0.0274(3) Uani 1 1 d . . .
C8 C 0.60421(7) 0.35527(7) 0.29113(8) 0.0134(2) Uani 1 1 d . . .
C9 C 0.62215(8) 0.35570(8) 0.38915(9) 0.0184(2) Uani 1 1 d . . .
C10 C 0.56092(8) 0.36777(9) 0.43635(9) 0.0227(3) Uani 1 1 d . . .
C11 C 0.48206(8) 0.38089(8) 0.38613(10) 0.0215(2) Uani 1 1 d . . .
C12 C 0.46430(7) 0.38232(8) 0.28874(10) 0.0199(2) Uani 1 1 d . . .
C13 C 0.52492(7) 0.36899(8) 0.24106(9) 0.0170(2) Uani 1 1 d . . .
C14 C 0.65680(7) 0.38993(7) 0.12287(8) 0.0147(2) Uani 1 1 d . . .
C15 C 0.68283(8) 0.47045(8) 0.12348(9) 0.0194(2) Uani 1 1 d . . .
C16 C 0.65531(10) 0.51909(9) 0.04490(10) 0.0257(3) Uani 1 1 d . . .
C17 C 0.60180(9) 0.48796(10) -0.03288(10) 0.0279(3) Uani 1 1 d . . .
C18 C 0.57634(9) 0.40775(10) -0.03404(10) 0.0272(3) Uani 1 1 d . . .
C19 C 0.60381(8) 0.35779(9) 0.04392(9) 0.0209(2) Uani 1 1 d . . .
C20 C 0.67475(7) 0.22604(7) 0.20060(8) 0.0144(2) Uani 1 1 d . . .
C21 C 0.62142(8) 0.17491(8) 0.23264(9) 0.0189(2) Uani 1 1 d . . .
C22 C 0.62315(9) 0.09142(8) 0.21730(10) 0.0242(3) Uani 1 1 d . . .
C23 C 0.67834(9) 0.05876(8) 0.17126(11) 0.0264(3) Uani 1 1 d . . .
C24 C 0.73125(9) 0.10912(9) 0.13863(11) 0.0268(3) Uani 1 1 d . . .
C25 C 0.72951(8) 0.19272(8) 0.15282(9) 0.0210(2) Uani 1 1 d . . .
C26 C 0.85201(7) 0.21483(7) 0.36787(8) 0.0148(2) Uani 1 1 d . . .
C27 C 0.79414(8) 0.18468(8) 0.41288(10) 0.0220(3) Uani 1 1 d . . .
C28 C 0.78843(9) 0.10166(9) 0.42768(11) 0.0282(3) Uani 1 1 d . . .
C29 C 0.84110(10) 0.04831(9) 0.39888(11) 0.0285(3) Uani 1 1 d . . .
C30 C 0.90062(11) 0.07769(9) 0.35744(11) 0.0292(3) Uani 1 1 d . . .
C31 C 0.90598(9) 0.16119(8) 0.34125(10) 0.0221(3) Uani 1 1 d . . .
C32 C 0.88599(7) 0.37240(7) 0.45538(8) 0.0136(2) Uani 1 1 d . . .
C33 C 0.93289(7) 0.32991(8) 0.53108(8) 0.0169(2) Uani 1 1 d . . .
C34 C 0.96498(8) 0.37037(9) 0.61497(9) 0.0200(2) Uani 1 1 d . . .
C35 C 0.95054(8) 0.45272(9) 0.62291(9) 0.0209(2) Uani 1 1 d . . .
C36 C 0.90278(8) 0.49507(8) 0.54788(9) 0.0206(2) Uani 1 1 d . . .
C37 C 0.87025(8) 0.45529(8) 0.46379(9) 0.0173(2) Uani 1 1 d . . .
C38 C 0.92645(7) 0.34122(7) 0.27712(8) 0.0132(2) Uani 1 1 d . . .
C39 C 0.90256(8) 0.36466(8) 0.18326(9) 0.0178(2) Uani 1 1 d . . .
C40 C 0.96028(8) 0.37516(9) 0.13063(9) 0.0218(2) Uani 1 1 d . . .
C41 C 1.04138(8) 0.36253(8) 0.17163(10) 0.0218(2) Uani 1 1 d . . .
C42 C 1.06557(8) 0.34165(8) 0.26586(10) 0.0211(2) Uani 1 1 d . . .
C43 C 1.00838(7) 0.33084(8) 0.31864(9) 0.0174(2) Uani 1 1 d . . .
H3 H 0.1192(11) 0.1330(12) 0.4765(13) 0.031(5) Uiso 1 1 d . . .
H5 H 0.2507(13) 0.2255(12) 0.3196(15) 0.038(5) Uiso 1 1 d . . .
H100 H 0.1560(12) 0.1355(12) 0.2272(14) 0.035(5) Uiso 1 1 d . . .
H61 H 0.3699(12) 0.2722(12) 0.7718(14) 0.031(5) Uiso 1 1 d . . .
H62 H 0.4229(13) 0.3512(14) 0.7857(16) 0.048(6) Uiso 1 1 d . . .
H63 H 0.4382(12) 0.2819(12) 0.7145(14) 0.036(5) Uiso 1 1 d . . .
H71 H 0.4225(11) 0.4590(12) 0.6635(13) 0.032(5) Uiso 1 1 d . . .
H72 H 0.4364(12) 0.3936(13) 0.5889(14) 0.039(5) Uiso 1 1 d . . .
H73 H 0.3616(12) 0.4606(13) 0.5591(14) 0.041(5) Uiso 1 1 d . . .
H9 H 0.6747(11) 0.3497(10) 0.4223(12) 0.021(4) Uiso 1 1 d . . .
H10 H 0.5732(11) 0.3672(11) 0.5049(13) 0.029(5) Uiso 1 1 d . . .
H11 H 0.4404(11) 0.3874(12) 0.4163(13) 0.031(5) Uiso 1 1 d . . .
H12 H 0.4118(11) 0.3901(11) 0.2541(13) 0.027(4) Uiso 1 1 d . . .
H13 H 0.5104(10) 0.3686(11) 0.1753(12) 0.023(4) Uiso 1 1 d . . .
H15 H 0.7171(10) 0.4932(11) 0.1791(12) 0.023(4) Uiso 1 1 d . . .
H16 H 0.6727(11) 0.5712(12) 0.0455(13) 0.032(5) Uiso 1 1 d . . .
H17 H 0.5813(11) 0.5234(12) -0.0863(13) 0.034(5) Uiso 1 1 d . . .
H18 H 0.5394(12) 0.3838(13) -0.0882(14) 0.038(5) Uiso 1 1 d . . .
H19 H 0.5854(11) 0.3050(12) 0.0469(13) 0.030(5) Uiso 1 1 d . . .
H21 H 0.5824(10) 0.1962(10) 0.2652(12) 0.020(4) Uiso 1 1 d . . .
H22 H 0.5858(12) 0.0561(12) 0.2381(13) 0.034(5) Uiso 1 1 d . . .
H23 H 0.6811(11) 0.0004(12) 0.1606(13) 0.032(5) Uiso 1 1 d . . .
H24 H 0.7670(12) 0.0878(12) 0.1037(14) 0.038(5) Uiso 1 1 d . . .
H25 H 0.7650(11) 0.2288(11) 0.1299(13) 0.029(5) Uiso 1 1 d . . .
H27 H 0.7602(13) 0.2207(12) 0.4332(14) 0.035(5) Uiso 1 1 d . . .
H28 H 0.7518(13) 0.0821(13) 0.4558(14) 0.044(6) Uiso 1 1 d . . .
H29 H 0.8361(12) -0.0075(13) 0.4081(14) 0.036(5) Uiso 1 1 d . . .
H30 H 0.9388(12) 0.0420(13) 0.3412(14) 0.040(5) Uiso 1 1 d . . .
H31 H 0.9480(12) 0.1782(12) 0.3122(14) 0.034(5) Uiso 1 1 d . . .
H33 H 0.9419(11) 0.2723(11) 0.5236(12) 0.023(4) Uiso 1 1 d . . .
H34 H 0.9966(10) 0.3401(10) 0.6644(12) 0.020(4) Uiso 1 1 d . . .
H35 H 0.9736(11) 0.4808(12) 0.6785(13) 0.033(5) Uiso 1 1 d . . .
H36 H 0.8930(11) 0.5507(12) 0.5540(13) 0.028(4) Uiso 1 1 d . . .
H37 H 0.8360(11) 0.4849(11) 0.4113(13) 0.028(5) Uiso 1 1 d . . .
H39 H 0.8473(11) 0.3744(11) 0.1565(12) 0.026(4) Uiso 1 1 d . . .
H40 H 0.9450(12) 0.3907(12) 0.0637(14) 0.036(5) Uiso 1 1 d . . .
H41 H 1.0813(11) 0.3708(11) 0.1379(12) 0.025(4) Uiso 1 1 d . . .
H42 H 1.1208(11) 0.3340(11) 0.2933(12) 0.026(4) Uiso 1 1 d . . .
H43 H 1.0260(11) 0.3155(11) 0.3831(13) 0.025(4) Uiso 1 1 d . . .

loop_
_atom_site_aniso_label
_atom_site_aniso_U_11
_atom_site_aniso_U_22
_atom_site_aniso_U_33
_atom_site_aniso_U_23
_atom_site_aniso_U_13
_atom_site_aniso_U_12
Ru1 0.01134(5) 0.01322(5) 0.01368(5) -0.00027(3) 0.00265(3) -0.00017(3)
Cl1 0.01427(13) 0.01944(14) 0.02877(15) -0.00426(11) 0.00662(11) 0.00096(10)
Cl2 0.02123(14) 0.02189(14) 0.02091(14) 0.00609(11) 0.00575(11) -0.00100(11)
Cl3 0.01328(12) 0.02486(14) 0.01756(13) 0.00063(11) 0.00421(10) 0.00240(10)
Cl4 0.01918(14) 0.02191(14) 0.02328(14) 0.00807(11) -0.00038(11) -0.00247(11)
S1 0.01590(13) 0.01725(13) 0.01753(13) -0.00302(10) 0.00337(10) -0.00133(10)
P1 0.01067(12) 0.01311(13) 0.01158(12) -0.00072(10) 0.00194(10) 0.00034(9)
P2 0.01093(12) 0.01219(12) 0.01160(12) 0.00051(10) 0.00184(10) 0.00022(9)
O1 0.0249(5) 0.0255(5) 0.0247(5) -0.0101(4) 0.0077(4) 0.0005(4)
N1 0.0259(6) 0.0349(7) 0.0200(5) -0.0093(5) 0.0058(5) -0.0028(5)
N2 0.0276(6) 0.0364(7) 0.0239(6) -0.0073(5) 0.0038(5) -0.0102(5)
C3 0.0272(7) 0.0298(7) 0.0202(6) -0.0036(5) 0.0044(5) -0.0108(6)
N4 0.0158(5) 0.0194(5) 0.0177(5) -0.0017(4) 0.0027(4) 0.0001(4)
C5 0.0234(6) 0.0313(7) 0.0234(6) -0.0087(5) 0.0105(5) -0.0050(5)
N5 0.0122(4) 0.0158(4) 0.0168(4) -0.0005(4) 0.0003(4) 0.0000(3)
C6 0.0225(7) 0.0322(8) 0.0260(7) -0.0013(6) -0.0060(5) -0.0003(6)
C7 0.0283(7) 0.0236(7) 0.0319(7) -0.0078(6) 0.0101(6) -0.0117(5)
C8 0.0130(5) 0.0125(5) 0.0152(5) -0.0010(4) 0.0040(4) 0.0005(4)
C9 0.0175(5) 0.0225(6) 0.0152(5) 0.0014(4) 0.0036(4) 0.0043(4)
C10 0.0250(6) 0.0269(7) 0.0185(6) 0.0016(5) 0.0099(5) 0.0040(5)
C11 0.0193(6) 0.0211(6) 0.0280(6) 0.0000(5) 0.0130(5) 0.0013(5)
C12 0.0131(5) 0.0186(6) 0.0279(6) -0.0024(5) 0.0046(5) 0.0003(4)
C13 0.0136(5) 0.0183(5) 0.0182(5) -0.0029(4) 0.0021(4) 0.0010(4)
C14 0.0143(5) 0.0176(5) 0.0123(5) -0.0003(4) 0.0033(4) 0.0015(4)
C15 0.0245(6) 0.0162(5) 0.0177(5) -0.0004(4) 0.0051(5) 0.0024(4)
C16 0.0359(8) 0.0180(6) 0.0247(6) 0.0040(5) 0.0100(6) 0.0071(5)
C17 0.0299(7) 0.0331(7) 0.0210(6) 0.0099(6) 0.0065(5) 0.0136(6)
C18 0.0220(6) 0.0410(8) 0.0158(6) 0.0030(6) -0.0011(5) 0.0018(6)
C19 0.0191(6) 0.0264(6) 0.0156(5) -0.0005(5) 0.0004(4) -0.0034(5)
C20 0.0140(5) 0.0134(5) 0.0149(5) -0.0026(4) 0.0012(4) 0.0004(4)
C21 0.0186(5) 0.0171(5) 0.0220(6) -0.0022(5) 0.0063(5) -0.0001(4)
C22 0.0271(7) 0.0164(6) 0.0288(7) -0.0018(5) 0.0057(5) -0.0026(5)
C23 0.0290(7) 0.0170(6) 0.0308(7) -0.0078(5) 0.0015(6) 0.0028(5)
C24 0.0236(6) 0.0265(7) 0.0301(7) -0.0121(6) 0.0058(6) 0.0037(5)
C25 0.0187(6) 0.0228(6) 0.0225(6) -0.0077(5) 0.0064(5) -0.0015(5)
C26 0.0157(5) 0.0138(5) 0.0138(5) 0.0007(4) 0.0012(4) -0.0009(4)
C27 0.0157(5) 0.0217(6) 0.0289(7) 0.0084(5) 0.0058(5) 0.0016(5)
C28 0.0213(6) 0.0257(7) 0.0356(8) 0.0142(6) 0.0025(6) -0.0053(5)
C29 0.0388(8) 0.0152(6) 0.0277(7) 0.0052(5) -0.0003(6) -0.0046(5)
C30 0.0473(9) 0.0162(6) 0.0265(7) 0.0008(5) 0.0135(6) 0.0059(6)
C31 0.0319(7) 0.0160(5) 0.0213(6) 0.0007(5) 0.0120(5) 0.0024(5)
C32 0.0132(5) 0.0159(5) 0.0119(5) -0.0004(4) 0.0031(4) 0.0001(4)
C33 0.0172(5) 0.0187(5) 0.0143(5) 0.0012(4) 0.0024(4) 0.0034(4)
C34 0.0176(5) 0.0278(6) 0.0136(5) 0.0008(5) 0.0014(4) 0.0025(5)
C35 0.0207(6) 0.0270(6) 0.0146(5) -0.0056(5) 0.0034(4) -0.0023(5)
C36 0.0241(6) 0.0178(6) 0.0199(6) -0.0045(5) 0.0051(5) 0.0000(5)
C37 0.0185(5) 0.0165(5) 0.0162(5) 0.0005(4) 0.0024(4) 0.0014(4)
C38 0.0132(5) 0.0130(5) 0.0134(5) -0.0009(4) 0.0031(4) -0.0009(4)
C39 0.0167(5) 0.0213(6) 0.0147(5) 0.0018(4) 0.0021(4) -0.0006(4)
C40 0.0250(6) 0.0253(6) 0.0161(5) 0.0022(5) 0.0067(5) -0.0037(5)
C41 0.0220(6) 0.0218(6) 0.0251(6) -0.0029(5) 0.0125(5) -0.0049(5)
C42 0.0138(5) 0.0235(6) 0.0260(6) -0.0017(5) 0.0047(5) -0.0010(4)
C43 0.0147(5) 0.0194(6) 0.0172(5) 0.0000(4) 0.0022(4) 0.0001(4)

loop_
_atom_type_symbol
_atom_type_description
_atom_type_scat_dispersion_real
_atom_type_scat_dispersion_imag
_atom_type_scat_source
C C 0.0033 0.0016 'International Tables Vol C Tables 4.2.6.8 and 6.1.1.4'
H H 0.0000 0.0000 'International Tables Vol C Tables 4.2.6.8 and 6.1.1.4'
N N 0.0061 0.0033 'International Tables Vol C Tables 4.2.6.8 and 6.1.1.4'
O O 0.0106 0.0060 'International Tables Vol C Tables 4.2.6.8 and 6.1.1.4'
P P 0.1023 0.0942 'International Tables Vol C Tables 4.2.6.8 and 6.1.1.4'
S S 0.1246 0.1234 'International Tables Vol C Tables 4.2.6.8 and 6.1.1.4'
Cl Cl 0.1484 0.1585 'International Tables Vol C Tables 4.2.6.8 and 6.1.1.4'
Ru Ru -1.2594 0.8363 'International Tables Vol C Tables 4.2.6.8 and 6.1.1.4'

loop_
_geom_angle_atom_site_label_1
_geom_angle_atom_site_label_2
_geom_angle_atom_site_label_3
_geom_angle
_geom_angle_site_symmetry_1
_geom_angle_site_symmetry_3
_geom_angle_publ_flag
N4 Ru1 S1 176.65(3) . . ?
N4 Ru1 Cl3 86.95(4) . . ?
S1 Ru1 Cl3 91.67(2) . . ?
N4 Ru1 Cl2 87.57(4) . . ?
S1 Ru1 Cl2 89.42(2) . . ?
Cl3 Ru1 Cl2 91.91(2) . . ?
N4 Ru1 Cl4 89.31(4) . . ?
S1 Ru1 Cl4 93.69(2) . . ?
Cl3 Ru1 Cl4 87.84(2) . . ?
Cl2 Ru1 Cl4 176.883(12) . . ?
N4 Ru1 Cl1 91.59(4) . . ?
S1 Ru1 Cl1 89.89(2) . . ?
Cl3 Ru1 Cl1 177.678(11) . . ?
Cl2 Ru1 Cl1 89.83(2) . . ?
Cl4 Ru1 Cl1 90.34(2) . . ?
O1 S1 C6 107.51(7) . . ?
O1 S1 C7 106.74(7) . . ?
C6 S1 C7 98.53(8) . . ?
O1 S1 Ru1 117.69(4) . . ?
C6 S1 Ru1 112.19(6) . . ?
C7 S1 Ru1 112.33(5) . . ?
N5 P1 C14 111.67(6) . . ?
N5 P1 C8 110.26(6) . . ?
C14 P1 C8 105.52(6) . . ?
N5 P1 C20 113.73(5) . . ?
C14 P1 C20 107.87(6) . . ?
C8 P1 C20 107.38(5) . . ?
N5 P2 C32 109.80(6) . . ?
N5 P2 C38 110.75(6) . . ?
C32 P2 C38 107.48(6) . . ?
N5 P2 C26 114.30(5) . . ?
C32 P2 C26 106.60(6) . . ?
C38 P2 C26 107.61(5) . . ?
C5 N1 N2 111.06(12) . . ?
C5 N1 H100 126.0(13) . . ?
N2 N1 H100 122.9(13) . . ?
C3 N2 N1 102.03(12) . . ?
N2 C3 N4 114.33(13) . . ?
N2 C3 H3 122.1(11) . . ?
N4 C3 H3 123.5(11) . . ?
C5 N4 C3 103.04(11) . . ?
C5 N4 Ru1 126.19(9) . . ?
C3 N4 Ru1 130.46(9) . . ?
N1 C5 N4 109.53(13) . . ?
N1 C5 H5 125.6(13) . . ?
N4 C5 H5 124.8(14) . . ?
P1 N5 P2 142.75(7) . . ?
S1 C6 H61 109.2(12) . . ?
S1 C6 H62 107.6(13) . . ?
H61 C6 H62 108.9(17) . . ?
S1 C6 H63 109.0(12) . . ?
H61 C6 H63 109.7(16) . . ?
H62 C6 H63 112.5(18) . . ?
S1 C7 H71 105.2(11) . . ?
S1 C7 H72 108.7(13) . . ?
H71 C7 H72 111.6(16) . . ?
S1 C7 H73 103.8(12) . . ?
H71 C7 H73 111.3(16) . . ?
H72 C7 H73 115.4(16) . . ?
C9 C8 C13 119.63(11) . . ?
C9 C8 P1 119.81(9) . . ?
C13 C8 P1 120.50(9) . . ?
C10 C9 C8 119.99(12) . . ?
C10 C9 H9 120.1(11) . . ?
C8 C9 H9 119.9(11) . . ?
C9 C10 C11 120.10(12) . . ?
C9 C10 H10 120.1(11) . . ?
C11 C10 H10 119.8(11) . . ?
C12 C11 C10 120.07(12) . . ?
C12 C11 H11 118.7(12) . . ?
C10 C11 H11 121.2(12) . . ?
C11 C12 C13 120.15(12) . . ?
C11 C12 H12 121.2(11) . . ?
C13 C12 H12 118.6(11) . . ?
C12 C13 C8 120.03(12) . . ?
C12 C13 H13 117.8(10) . . ?
C8 C13 H13 122.1(10) . . ?
C15 C14 C19 120.51(12) . . ?
C15 C14 P1 118.51(9) . . ?
C19 C14 P1 120.50(10) . . ?
C16 C15 C14 119.57(13) . . ?
C16 C15 H15 120.1(11) . . ?
C14 C15 H15 120.3(11) . . ?
C17 C16 C15 120.14(14) . . ?
C17 C16 H16 120.7(12) . . ?
C15 C16 H16 119.2(12) . . ?
C16 C17 C18 120.43(13) . . ?
C16 C17 H17 119.3(12) . . ?
C18 C17 H17 120.3(11) . . ?
C17 C18 C19 120.24(13) . . ?
C17 C18 H18 122.3(12) . . ?
C19 C18 H18 117.4(12) . . ?
C14 C19 C18 119.09(13) . . ?
C14 C19 H19 118.4(12) . . ?
C18 C19 H19 122.4(12) . . ?
C21 C20 C25 119.54(11) . . ?
C21 C20 P1 121.33(9) . . ?
C25 C20 P1 118.78(9) . . ?
C22 C21 C20 119.96(12) . . ?
C22 C21 H21 118.6(10) . . ?
C20 C21 H21 121.5(10) . . ?
C23 C22 C21 120.18(13) . . ?
C23 C22 H22 119.5(12) . . ?
C21 C22 H22 120.3(12) . . ?
C24 C23 C22 120.29(13) . . ?
C24 C23 H23 118.2(11) . . ?
C22 C23 H23 121.5(11) . . ?
C23 C24 C25 119.99(13) . . ?
C23 C24 H24 121.0(12) . . ?
C25 C24 H24 119.0(12) . . ?
C24 C25 C20 120.04(13) . . ?
C24 C25 H25 121.4(11) . . ?
C20 C25 H25 118.6(11) . . ?
C31 C26 C27 119.40(12) . . ?
C31 C26 P2 122.49(10) . . ?
C27 C26 P2 118.10(10) . . ?
C28 C27 C26 120.32(13) . . ?
C28 C27 H27 120.5(12) . . ?
C26 C27 H27 119.2(12) . . ?
C27 C28 C29 119.98(14) . . ?
C27 C28 H28 120.9(14) . . ?
C29 C28 H28 119.2(14) . . ?
C30 C29 C28 120.24(13) . . ?
C30 C29 H29 120.5(12) . . ?
C28 C29 H29 119.3(12) . . ?
C29 C30 C31 119.99(14) . . ?
C29 C30 H30 120.7(13) . . ?
C31 C30 H30 119.3(13) . . ?
C26 C31 C30 120.01(13) . . ?
C26 C31 H31 123.4(12) . . ?
C30 C31 H31 116.6(12) . . ?
C33 C32 C37 120.21(11) . . ?
C33 C32 P2 119.99(9) . . ?
C37 C32 P2 119.62(9) . . ?
C32 C33 C34 119.92(12) . . ?
C32 C33 H33 118.4(10) . . ?
C34 C33 H33 121.7(10) . . ?
C35 C34 C33 119.93(12) . . ?
C35 C34 H34 122.2(10) . . ?
C33 C34 H34 117.9(10) . . ?
C34 C35 C36 120.27(12) . . ?
C34 C35 H35 120.4(12) . . ?
C36 C35 H35 119.3(12) . . ?
C37 C36 C35 120.33(12) . . ?
C37 C36 H36 119.9(11) . . ?
C35 C36 H36 119.8(11) . . ?
C36 C37 C32 119.32(11) . . ?
C36 C37 H37 120.3(11) . . ?
C32 C37 H37 120.4(11) . . ?
C39 C38 C43 119.85(11) . . ?
C39 C38 P2 120.20(9) . . ?
C43 C38 P2 119.95(9) . . ?
C40 C39 C38 119.81(12) . . ?
C40 C39 H39 120.7(11) . . ?
C38 C39 H39 119.5(11) . . ?
C41 C40 C39 120.02(12) . . ?
C41 C40 H40 118.4(11) . . ?
C39 C40 H40 121.6(11) . . ?
C42 C41 C40 120.28(12) . . ?
C42 C41 H41 118.3(11) . . ?
C40 C41 H41 121.3(11) . . ?
C43 C42 C41 119.99(12) . . ?
C43 C42 H42 120.4(11) . . ?
C41 C42 H42 119.6(11) . . ?
C42 C43 C38 120.00(12) . . ?
C42 C43 H43 119.0(11) . . ?
C38 C43 H43 121.0(11) . . ?

loop_
_geom_bond_atom_site_label_1
_geom_bond_atom_site_label_2
_geom_bond_distance
_geom_bond_site_symmetry_2
_geom_bond_publ_flag
Ru1 N4 2.1042(12) . ?
Ru1 S1 2.2691(6) . ?
Ru1 Cl3 2.3421(5) . ?
Ru1 Cl2 2.3462(5) . ?
Ru1 Cl4 2.3603(5) . ?
Ru1 Cl1 2.3705(5) . ?
S1 O1 1.4741(10) . ?
S1 C6 1.7816(16) . ?
S1 C7 1.7884(15) . ?
P1 N5 1.5731(11) . ?
P1 C14 1.7993(12) . ?
P1 C8 1.8029(12) . ?
P1 C20 1.8031(12) . ?
P2 N5 1.5826(11) . ?
P2 C32 1.7944(12) . ?
P2 C38 1.7976(12) . ?
P2 C26 1.8070(13) . ?
N1 C5 1.3196(19) . ?
N1 N2 1.3551(18) . ?
N1 H100 0.90(2) . ?
N2 C3 1.3176(18) . ?
C3 N4 1.3607(17) . ?
C3 H3 0.962(19) . ?
N4 C5 1.3278(17) . ?
C5 H5 0.89(2) . ?
C6 H61 0.97(2) . ?
C6 H62 0.96(2) . ?
C6 H63 0.98(2) . ?
C7 H71 0.97(2) . ?
C7 H72 0.95(2) . ?
C7 H73 1.02(2) . ?
C8 C9 1.3979(17) . ?
C8 C13 1.3984(17) . ?
C9 C10 1.3918(18) . ?
C9 H9 0.920(17) . ?
C10 C11 1.392(2) . ?
C10 H10 0.977(18) . ?
C11 C12 1.389(2) . ?
C11 H11 0.923(19) . ?
C12 C13 1.3908(18) . ?
C12 H12 0.929(19) . ?
C13 H13 0.938(17) . ?
C14 C15 1.3944(18) . ?
C14 C19 1.3966(17) . ?
C15 C16 1.3912(19) . ?
C15 H15 0.962(18) . ?
C16 C17 1.383(2) . ?
C16 H16 0.91(2) . ?
C17 C18 1.386(2) . ?
C17 H17 0.974(19) . ?
C18 C19 1.397(2) . ?
C18 H18 0.97(2) . ?
C19 H19 0.93(2) . ?
C20 C21 1.3954(17) . ?
C20 C25 1.4000(17) . ?
C21 C22 1.3912(18) . ?
C21 H21 0.969(17) . ?
C22 C23 1.385(2) . ?
C22 H22 0.96(2) . ?
C23 C24 1.387(2) . ?
C23 H23 0.97(2) . ?
C24 C25 1.390(2) . ?
C24 H24 0.95(2) . ?
C25 H25 0.960(19) . ?
C26 C31 1.3925(18) . ?
C26 C27 1.3967(18) . ?
C27 C28 1.388(2) . ?
C27 H27 0.92(2) . ?
C28 C29 1.388(2) . ?
C28 H28 0.88(2) . ?
C29 C30 1.383(2) . ?
C29 H29 0.93(2) . ?
C30 C31 1.3986(19) . ?
C30 H30 0.95(2) . ?
C31 H31 0.95(2) . ?
C32 C33 1.3955(17) . ?
C32 C37 1.3987(17) . ?
C33 C34 1.3936(18) . ?
C33 H33 0.969(17) . ?
C34 C35 1.385(2) . ?
C34 H34 0.939(17) . ?
C35 C36 1.3937(19) . ?
C35 H35 0.94(2) . ?
C36 C37 1.3919(18) . ?
C36 H36 0.938(19) . ?
C37 H37 0.981(18) . ?
C38 C39 1.3956(17) . ?
C38 C43 1.3982(17) . ?
C39 C40 1.3929(18) . ?
C39 H39 0.946(18) . ?
C40 C41 1.389(2) . ?
C40 H40 0.99(2) . ?
C41 C42 1.390(2) . ?
C41 H41 0.939(18) . ?
C42 C43 1.3875(18) . ?
C42 H42 0.943(18) . ?
C43 H43 0.957(18) . ?

loop_
_geom_torsion_atom_site_label_1
_geom_torsion_atom_site_label_2
_geom_torsion_atom_site_label_3
_geom_torsion_atom_site_label_4
_geom_torsion
_geom_torsion_site_symmetry_1
_geom_torsion_site_symmetry_2
_geom_torsion_site_symmetry_3
_geom_torsion_site_symmetry_4
_geom_torsion_publ_flag
N4 Ru1 S1 O1 61.8(5) . . . . ?
Cl3 Ru1 S1 O1 -3.70(5) . . . . ?
Cl2 Ru1 S1 O1 88.20(6) . . . . ?
Cl4 Ru1 S1 O1 -91.64(6) . . . . ?
Cl1 Ru1 S1 O1 178.03(5) . . . . ?
N4 Ru1 S1 C6 -172.6(5) . . . . ?
Cl3 Ru1 S1 C6 121.83(6) . . . . ?
Cl2 Ru1 S1 C6 -146.28(6) . . . . ?
Cl4 Ru1 S1 C6 33.89(6) . . . . ?
Cl1 Ru1 S1 C6 -56.45(6) . . . . ?
N4 Ru1 S1 C7 -62.7(5) . . . . ?
Cl3 Ru1 S1 C7 -128.25(6) . . . . ?
Cl2 Ru1 S1 C7 -36.36(6) . . . . ?
Cl4 Ru1 S1 C7 143.81(6) . . . . ?
Cl1 Ru1 S1 C7 53.47(6) . . . . ?
C5 N1 N2 C3 -0.16(17) . . . . ?
N1 N2 C3 N4 -0.42(18) . . . . ?
N2 C3 N4 C5 0.81(18) . . . . ?
N2 C3 N4 Ru1 174.54(10) . . . . ?
S1 Ru1 N4 C5 62.7(6) . . . . ?
Cl3 Ru1 N4 C5 128.35(12) . . . . ?
Cl2 Ru1 N4 C5 36.31(12) . . . . ?
Cl4 Ru1 N4 C5 -143.78(12) . . . . ?
Cl1 Ru1 N4 C5 -53.46(12) . . . . ?
S1 Ru1 N4 C3 -109.7(5) . . . . ?
Cl3 Ru1 N4 C3 -44.07(12) . . . . ?
Cl2 Ru1 N4 C3 -136.11(12) . . . . ?
Cl4 Ru1 N4 C3 43.80(12) . . . . ?
Cl1 Ru1 N4 C3 134.12(12) . . . . ?
N2 N1 C5 N4 0.68(18) . . . . ?
C3 N4 C5 N1 -0.86(16) . . . . ?
Ru1 N4 C5 N1 -174.95(10) . . . . ?
C14 P1 N5 P2 -126.01(11) . . . . ?
C8 P1 N5 P2 117.03(11) . . . . ?
C20 P1 N5 P2 -3.64(14) . . . . ?
C32 P2 N5 P1 -139.50(11) . . . . ?
C38 P2 N5 P1 101.96(12) . . . . ?
C26 P2 N5 P1 -19.78(14) . . . . ?
N5 P1 C8 C9 -28.08(12) . . . . ?
C14 P1 C8 C9 -148.81(10) . . . . ?
C20 P1 C8 C9 96.33(11) . . . . ?
N5 P1 C8 C13 154.63(10) . . . . ?
C14 P1 C8 C13 33.90(11) . . . . ?
C20 P1 C8 C13 -80.97(11) . . . . ?
C13 C8 C9 C10 1.56(19) . . . . ?
P1 C8 C9 C10 -175.76(10) . . . . ?
C8 C9 C10 C11 -1.2(2) . . . . ?
C9 C10 C11 C12 -0.3(2) . . . . ?
C10 C11 C12 C13 1.3(2) . . . . ?
C11 C12 C13 C8 -0.93(19) . . . . ?
C9 C8 C13 C12 -0.51(18) . . . . ?
P1 C8 C13 C12 176.79(10) . . . . ?
N5 P1 C14 C15 -33.60(12) . . . . ?
C8 P1 C14 C15 86.20(11) . . . . ?
C20 P1 C14 C15 -159.26(10) . . . . ?
N5 P1 C14 C19 154.24(10) . . . . ?
C8 P1 C14 C19 -85.96(11) . . . . ?
C20 P1 C14 C19 28.58(12) . . . . ?
C19 C14 C15 C16 0.37(19) . . . . ?
P1 C14 C15 C16 -171.79(10) . . . . ?
C14 C15 C16 C17 0.7(2) . . . . ?
C15 C16 C17 C18 -1.3(2) . . . . ?
C16 C17 C18 C19 0.8(2) . . . . ?
C15 C14 C19 C18 -0.86(19) . . . . ?
P1 C14 C19 C18 171.14(11) . . . . ?
C17 C18 C19 C14 0.3(2) . . . . ?
N5 P1 C20 C21 115.75(11) . . . . ?
C14 P1 C20 C21 -119.81(11) . . . . ?
C8 P1 C20 C21 -6.52(12) . . . . ?
N5 P1 C20 C25 -57.46(12) . . . . ?
C14 P1 C20 C25 66.98(11) . . . . ?
C8 P1 C20 C25 -179.73(10) . . . . ?
C25 C20 C21 C22 0.24(19) . . . . ?
P1 C20 C21 C22 -172.91(11) . . . . ?
C20 C21 C22 C23 0.8(2) . . . . ?
C21 C22 C23 C24 -1.2(2) . . . . ?
C22 C23 C24 C25 0.6(2) . . . . ?
C23 C24 C25 C20 0.5(2) . . . . ?
C21 C20 C25 C24 -0.85(19) . . . . ?
P1 C20 C25 C24 172.48(11) . . . . ?
N5 P2 C26 C31 127.20(11) . . . . ?
C32 P2 C26 C31 -111.31(11) . . . . ?
C38 P2 C26 C31 3.75(12) . . . . ?
N5 P2 C26 C27 -51.42(12) . . . . ?
C32 P2 C26 C27 70.07(11) . . . . ?
C38 P2 C26 C27 -174.87(10) . . . . ?
C31 C26 C27 C28 -2.5(2) . . . . ?
P2 C26 C27 C28 176.18(11) . . . . ?
C26 C27 C28 C29 0.9(2) . . . . ?
C27 C28 C29 C30 1.6(2) . . . . ?
C28 C29 C30 C31 -2.4(2) . . . . ?
C27 C26 C31 C30 1.7(2) . . . . ?
P2 C26 C31 C30 -176.94(11) . . . . ?
C29 C30 C31 C26 0.8(2) . . . . ?
N5 P2 C32 C33 147.89(10) . . . . ?
C38 P2 C32 C33 -91.57(10) . . . . ?
C26 P2 C32 C33 23.58(11) . . . . ?
N5 P2 C32 C37 -36.85(11) . . . . ?
C38 P2 C32 C37 83.69(11) . . . . ?
C26 P2 C32 C37 -161.16(10) . . . . ?
C37 C32 C33 C34 -0.79(18) . . . . ?
P2 C32 C33 C34 174.44(10) . . . . ?
C32 C33 C34 C35 -0.26(19) . . . . ?
C33 C34 C35 C36 1.2(2) . . . . ?
C34 C35 C36 C37 -1.0(2) . . . . ?
C35 C36 C37 C32 0.00(19) . . . . ?
C33 C32 C37 C36 0.91(18) . . . . ?
P2 C32 C37 C36 -174.33(10) . . . . ?
N5 P2 C38 C39 -14.61(12) . . . . ?
C32 P2 C38 C39 -134.55(10) . . . . ?
C26 P2 C38 C39 110.98(10) . . . . ?
N5 P2 C38 C43 166.39(9) . . . . ?
C32 P2 C38 C43 46.45(11) . . . . ?
C26 P2 C38 C43 -68.02(11) . . . . ?
C43 C38 C39 C40 1.97(18) . . . . ?
P2 C38 C39 C40 -177.04(10) . . . . ?
C38 C39 C40 C41 -0.2(2) . . . . ?
C39 C40 C41 C42 -1.8(2) . . . . ?
C40 C41 C42 C43 2.0(2) . . . . ?
C41 C42 C43 C38 -0.2(2) . . . . ?
C39 C38 C43 C42 -1.78(18) . . . . ?
P2 C38 C43 C42 177.23(10) . . . . ?
